data_4109794
loop_
_publ_author_name
'Timothy R. Cook'
'Arthur J. Esswein'
'Daniel G. Nocera'

_publ_section_title
;
 Metal-Halide Bond Photoactivation from a PtIII-AuII Complex
;
_journal_name_full 'Journal of the American Chemical Society'
_journal_page_first 10094
_journal_page_last 10095
_journal_paper_doi 10.1021/ja073908z
_journal_volume 129
_journal_year 2007
_chemical_formula_sum 'C57.5 H54.5 Au Cl3 F6 O1.5 P5 Pt'
_chemical_formula_weight 1536.77
_chemical_name_systematic
; 
 ? 
;
_space_group_IT_number 14
_symmetry_cell_setting monoclinic
_symmetry_space_group_name_Hall '-P 2yn'
_symmetry_space_group_name_H-M 'P 1 21/n 1'
_atom_sites_solution_hydrogens geom
_atom_sites_solution_primary direct
_atom_sites_solution_secondary difmap
_audit_creation_method SHELXL-97
_cell_angle_alpha 90.00
_cell_angle_beta 100.108(2)
_cell_angle_gamma 90.00
_cell_formula_units_Z 4
_cell_length_a 19.569(2)
_cell_length_b 11.8063(14)
_cell_length_c 24.760(3)
_cell_measurement_reflns_used 9986
_cell_measurement_temperature 100(2)
_cell_measurement_theta_max 30.39
_cell_measurement_theta_min 2.26
_cell_volume 5631.7(11)
_computing_cell_refinement 'Bruker SMART'
_computing_data_collection 'Bruker SMART'
_computing_data_reduction 'Bruker SAINT'
_computing_molecular_graphics 'Bruker SHELXTL'
_computing_publication_material 'Bruker SHELXTL'
_computing_structure_refinement 'SHELXL-97 (Sheldrick, 1997)'
_computing_structure_solution 'SHELXS-97 (Sheldrick, 1990)'
_diffrn_ambient_temperature 100(2)
_diffrn_measured_fraction_theta_full 1.000
_diffrn_measured_fraction_theta_max 1.000
_diffrn_measurement_device_type 'CCD area detector'
_diffrn_measurement_method 'phi and omega scans'
_diffrn_radiation_monochromator graphite
_diffrn_radiation_source 'fine-focus sealed tube'
_diffrn_radiation_type MoK\a
_diffrn_radiation_wavelength 0.71073
_diffrn_reflns_av_R_equivalents 0.0556
_diffrn_reflns_av_sigmaI/netI 0.0323
_diffrn_reflns_limit_h_max 26
_diffrn_reflns_limit_h_min -27
_diffrn_reflns_limit_k_max 16
_diffrn_reflns_limit_k_min -16
_diffrn_reflns_limit_l_max 33
_diffrn_reflns_limit_l_min -34
_diffrn_reflns_number 123753
_diffrn_reflns_theta_full 29.57
_diffrn_reflns_theta_max 29.57
_diffrn_reflns_theta_min 1.46
_exptl_absorpt_coefficient_mu 5.429
_exptl_absorpt_correction_T_max 0.7653
_exptl_absorpt_correction_T_min 0.6067
_exptl_absorpt_correction_type empirical
_exptl_absorpt_process_details SADABS
_exptl_crystal_colour red
_exptl_crystal_density_diffrn 1.813
_exptl_crystal_description Block
_exptl_crystal_F_000 2994
_exptl_crystal_size_max 0.10
_exptl_crystal_size_mid 0.10
_exptl_crystal_size_min 0.05
_refine_diff_density_max 1.677
_refine_diff_density_min -1.211
_refine_diff_density_rms 0.398
_refine_ls_extinction_method none
_refine_ls_goodness_of_fit_ref 1.142
_refine_ls_hydrogen_treatment constr
_refine_ls_matrix_type full
_refine_ls_number_parameters 705
_refine_ls_number_reflns 15789
_refine_ls_number_restraints 668
_refine_ls_restrained_S_all 1.120
_refine_ls_R_factor_all 0.0373
_refine_ls_R_factor_gt 0.0275
_refine_ls_shift/su_max 0.005
_refine_ls_shift/su_mean 0.000
_refine_ls_structure_factor_coef Fsqd
_refine_ls_weighting_details 'calc w=1/[\s^2^(Fo^2^)+(0.0319P)^2^+5.0826P] where P=(Fo^2^+2Fc^2^)/3'
_refine_ls_weighting_scheme calc
_refine_ls_wR_factor_gt 0.0639
_refine_ls_wR_factor_ref 0.0720
_reflns_number_gt 13627
_reflns_number_total 15789
_reflns_threshold_expression >2sigma(I)
_cod_data_source_file ja073908zsi20070530_013304.cif
_cod_data_source_block 06213
_cod_original_cell_volume 5631.6(11)
_cod_original_formula_sum 'C57.50 H54.50 Au Cl3 F6 O1.50 P5 Pt'
_cod_database_code 4109794

loop_
_symmetry_equiv_pos_as_xyz
'x, y, z'
'-x+1/2, y+1/2, -z+1/2'
'-x, -y, -z'
'x-1/2, -y-1/2, z-1/2'

loop_
_atom_site_label
_atom_site_type_symbol
_atom_site_fract_x
_atom_site_fract_y
_atom_site_fract_z
_atom_site_U_iso_or_equiv
_atom_site_adp_type
_atom_site_occupancy
_atom_site_symmetry_multiplicity
_atom_site_calc_flag
_atom_site_refinement_flags
_atom_site_disorder_assembly
_atom_site_disorder_group
Pt1 Pt 0.818503(6) 0.682620(10) -0.001659(5) 0.01376(3) Uani 1 1 d U . .
Au1 Au 0.723010(6) 0.842157(10) -0.004386(5) 0.01486(3) Uani 1 1 d U . .
P1S P 0.48705(6) 0.58543(10) 0.17806(5) 0.0352(2) Uani 1 1 d U . .
P1 P 0.76307(4) 0.60061(7) -0.08562(3) 0.01447(16) Uani 1 1 d U . .
P2 P 0.64638(4) 0.75826(7) -0.07562(3) 0.01580(16) Uani 1 1 d U . .
P3 P 0.77234(5) 0.91596(7) 0.08134(3) 0.01781(17) Uani 1 1 d U . .
P4 P 0.87357(4) 0.72492(7) 0.08917(3) 0.01583(16) Uani 1 1 d U . .
Cl1 Cl 0.85580(4) 0.85072(7) -0.04674(3) 0.01972(16) Uani 1 1 d U . .
Cl2 Cl 0.92274(4) 0.58341(7) -0.01078(3) 0.01995(16) Uani 1 1 d U . .
Cl3 Cl 0.66152(5) 1.01698(7) -0.02216(4) 0.02360(17) Uani 1 1 d U . .
F1SA F 0.5344(18) 0.508(4) 0.2215(15) 0.087(9) Uani 0.133(9) 1 d PU A 1
F2SA F 0.4477(17) 0.674(4) 0.1401(16) 0.085(10) Uani 0.133(9) 1 d PU A 1
F4SA F 0.4873(19) 0.486(3) 0.1327(14) 0.088(10) Uani 0.133(9) 1 d PU A 1
F6SA F 0.4868(19) 0.680(3) 0.2212(15) 0.074(8) Uani 0.133(9) 1 d PU A 1
F1S F 0.5268(3) 0.5903(7) 0.23958(16) 0.098(3) Uani 0.867(9) 1 d PU A 2
F2S F 0.44608(19) 0.5805(5) 0.11699(14) 0.0648(17) Uani 0.867(9) 1 d PU A 2
F4S F 0.5072(3) 0.4571(3) 0.1752(3) 0.0869(19) Uani 0.867(9) 1 d PU A 2
F6S F 0.4655(3) 0.7148(4) 0.1831(3) 0.093(2) Uani 0.867(9) 1 d PU A 2
F5S F 0.41798(16) 0.5429(3) 0.19830(12) 0.0673(10) Uani 1 1 d U A .
F3S F 0.55585(15) 0.6245(3) 0.15719(13) 0.0625(9) Uani 1 1 d U A .
C1 C 0.66981(17) 0.6129(3) -0.08814(13) 0.0165(6) Uani 1 1 d U . .
H1A H 0.6451 0.5884 -0.1246 0.020 Uiso 1 1 calc R . .
H1B H 0.6554 0.5627 -0.0601 0.020 Uiso 1 1 calc R . .
C2 C 0.81278(18) 0.8009(3) 0.12461(13) 0.0191(7) Uani 1 1 d U . .
H2A H 0.7767 0.7482 0.1329 0.023 Uiso 1 1 calc R . .
H2B H 0.8378 0.8319 0.1597 0.023 Uiso 1 1 calc R . .
C3 C 0.77054(18) 0.5557(3) 0.03527(13) 0.0191(6) Uani 1 1 d U . .
C4 C 0.79806(19) 0.4455(3) 0.04145(14) 0.0210(7) Uani 1 1 d U . .
H4 H 0.8401 0.4284 0.0289 0.025 Uiso 1 1 calc R . .
C5 C 0.7641(2) 0.3614(3) 0.06580(16) 0.0287(8) Uani 1 1 d U . .
H5 H 0.7837 0.2877 0.0701 0.034 Uiso 1 1 calc R . .
C6 C 0.7022(2) 0.3823(3) 0.08391(17) 0.0301(8) Uani 1 1 d U . .
H6 H 0.6791 0.3234 0.0997 0.036 Uiso 1 1 calc R . .
C7 C 0.6745(2) 0.4914(3) 0.07859(16) 0.0290(8) Uani 1 1 d U . .
H7 H 0.6324 0.5075 0.0911 0.035 Uiso 1 1 calc R . .
C8 C 0.70854(19) 0.5765(3) 0.05489(14) 0.0223(7) Uani 1 1 d U . .
H8 H 0.6894 0.6506 0.0519 0.027 Uiso 1 1 calc R . .
C10 C 0.77608(17) 0.4490(3) -0.09267(13) 0.0160(6) Uani 1 1 d U . .
C11 C 0.72645(18) 0.3700(3) -0.08437(14) 0.0212(7) Uani 1 1 d U . .
H11 H 0.6844 0.3944 -0.0739 0.025 Uiso 1 1 calc R . .
C12 C 0.73810(19) 0.2549(3) -0.09142(15) 0.0243(7) Uani 1 1 d U . .
H12 H 0.7038 0.2010 -0.0860 0.029 Uiso 1 1 calc R . .
C13 C 0.79949(19) 0.2190(3) -0.10622(14) 0.0217(7) Uani 1 1 d U . .
H13 H 0.8075 0.1404 -0.1106 0.026 Uiso 1 1 calc R . .
C14 C 0.84947(19) 0.2973(3) -0.11468(14) 0.0206(7) Uani 1 1 d U . .
H14 H 0.8917 0.2724 -0.1247 0.025 Uiso 1 1 calc R . .
C15 C 0.83776(18) 0.4123(3) -0.10844(13) 0.0189(7) Uani 1 1 d U . .
H15 H 0.8716 0.4660 -0.1149 0.023 Uiso 1 1 calc R . .
C20 C 0.78177(18) 0.6592(3) -0.14967(13) 0.0180(6) Uani 1 1 d U . .
C21 C 0.84695(19) 0.7036(3) -0.15270(14) 0.0207(7) Uani 1 1 d U . .
H21 H 0.8828 0.7031 -0.1213 0.025 Uiso 1 1 calc R . .
C22 C 0.8591(2) 0.7488(3) -0.20208(16) 0.0284(8) Uani 1 1 d U . .
H22 H 0.9036 0.7785 -0.2044 0.034 Uiso 1 1 calc R . .
C23 C 0.8069(2) 0.7509(3) -0.24799(15) 0.0311(9) Uani 1 1 d U . .
H23 H 0.8152 0.7839 -0.2812 0.037 Uiso 1 1 calc R . .
C24 C 0.7429(2) 0.7048(3) -0.24503(15) 0.0295(8) Uani 1 1 d U . .
H24 H 0.7074 0.7053 -0.2766 0.035 Uiso 1 1 calc R . .
C25 C 0.7298(2) 0.6578(3) -0.19654(14) 0.0240(7) Uani 1 1 d U . .
H25 H 0.6859 0.6248 -0.1951 0.029 Uiso 1 1 calc R . .
C30 C 0.63665(18) 0.8341(3) -0.13989(13) 0.0186(7) Uani 1 1 d U . .
C31 C 0.68796(19) 0.9101(3) -0.14804(14) 0.0223(7) Uani 1 1 d U . .
H31 H 0.7260 0.9254 -0.1195 0.027 Uiso 1 1 calc R . .
C32 C 0.6827(2) 0.9636(3) -0.19888(16) 0.0303(8) Uani 1 1 d U . .
H32 H 0.7180 1.0147 -0.2053 0.036 Uiso 1 1 calc R . .
C33 C 0.6267(2) 0.9428(3) -0.23966(15) 0.0311(9) Uani 1 1 d U . .
H33 H 0.6233 0.9802 -0.2740 0.037 Uiso 1 1 calc R . .
C34 C 0.5757(2) 0.8682(3) -0.23111(16) 0.0319(9) Uani 1 1 d U . .
H34 H 0.5372 0.8551 -0.2596 0.038 Uiso 1 1 calc R . .
C35 C 0.5797(2) 0.8118(3) -0.18142(15) 0.0242(7) Uani 1 1 d U . .
H35 H 0.5448 0.7595 -0.1757 0.029 Uiso 1 1 calc R . .
C40 C 0.56373(17) 0.7527(3) -0.05330(14) 0.0183(6) Uani 1 1 d U . .
C41 C 0.5457(2) 0.6614(3) -0.02198(17) 0.0272(8) Uani 1 1 d U . .
H41 H 0.5741 0.5956 -0.0172 0.033 Uiso 1 1 calc R . .
C42 C 0.4869(2) 0.6670(3) 0.00190(19) 0.0336(9) Uani 1 1 d U . .
H42 H 0.4754 0.6056 0.0234 0.040 Uiso 1 1 calc R . .
C43 C 0.4449(2) 0.7620(4) -0.00557(17) 0.0320(9) Uani 1 1 d U . .
H43 H 0.4048 0.7658 0.0111 0.038 Uiso 1 1 calc R . .
C44 C 0.4610(2) 0.8516(4) -0.03726(17) 0.0306(8) Uani 1 1 d U . .
H44 H 0.4312 0.9157 -0.0430 0.037 Uiso 1 1 calc R . .
C45 C 0.52046(19) 0.8481(3) -0.06073(15) 0.0242(7) Uani 1 1 d U . .
H45 H 0.5318 0.9103 -0.0818 0.029 Uiso 1 1 calc R . .
C50 C 0.7032(2) 0.9634(3) 0.11602(14) 0.0242(7) Uani 1 1 d U . .
C51 C 0.7029(2) 1.0707(4) 0.13907(16) 0.0326(9) Uani 1 1 d U . .
H51 H 0.7395 1.1222 0.1368 0.039 Uiso 1 1 calc R . .
C52 C 0.6484(3) 1.1026(4) 0.16568(17) 0.0420(11) Uani 1 1 d U . .
H52 H 0.6484 1.1755 0.1818 0.050 Uiso 1 1 calc R . .
C53 C 0.5949(3) 1.0284(4) 0.16854(18) 0.0438(12) Uani 1 1 d U . .
H53 H 0.5582 1.0508 0.1868 0.053 Uiso 1 1 calc R . .
C54 C 0.5937(2) 0.9215(4) 0.1452(2) 0.0447(11) Uani 1 1 d U . .
H54 H 0.5565 0.8709 0.1472 0.054 Uiso 1 1 calc R . .
C55 C 0.6480(2) 0.8895(4) 0.11865(18) 0.0339(9) Uani 1 1 d U . .
H55 H 0.6475 0.8167 0.1022 0.041 Uiso 1 1 calc R . .
C60 C 0.83455(18) 1.0288(3) 0.08169(14) 0.0199(7) Uani 1 1 d U . .
C61 C 0.8784(2) 1.0591(3) 0.13041(15) 0.0248(7) Uani 1 1 d U . .
H61 H 0.8746 1.0219 0.1638 0.030 Uiso 1 1 calc R . .
C62 C 0.9275(2) 1.1433(3) 0.12995(16) 0.0303(9) Uani 1 1 d U . .
H62 H 0.9575 1.1631 0.1630 0.036 Uiso 1 1 calc R . .
C63 C 0.9333(2) 1.1994(3) 0.08159(16) 0.0290(8) Uani 1 1 d U . .
H63 H 0.9672 1.2569 0.0816 0.035 Uiso 1 1 calc R . .
C64 C 0.8891(2) 1.1709(3) 0.03303(16) 0.0258(8) Uani 1 1 d U . .
H64 H 0.8926 1.2093 -0.0001 0.031 Uiso 1 1 calc R . .
C65 C 0.83957(19) 1.0858(3) 0.03309(14) 0.0219(7) Uani 1 1 d U . .
H65 H 0.8093 1.0666 0.0000 0.026 Uiso 1 1 calc R . .
C70 C 0.89827(17) 0.5998(3) 0.13101(13) 0.0179(6) Uani 1 1 d U . .
C71 C 0.8563(2) 0.5554(3) 0.16593(15) 0.0268(8) Uani 1 1 d U . .
H71 H 0.8129 0.5895 0.1679 0.032 Uiso 1 1 calc R . .
C72 C 0.8786(2) 0.4605(3) 0.19802(16) 0.0315(9) Uani 1 1 d U . .
H72 H 0.8501 0.4302 0.2219 0.038 Uiso 1 1 calc R . .
C73 C 0.9415(2) 0.4107(3) 0.19523(15) 0.0291(8) Uani 1 1 d U . .
H73 H 0.9566 0.3470 0.2176 0.035 Uiso 1 1 calc R . .
C74 C 0.9830(2) 0.4531(3) 0.15993(16) 0.0275(8) Uani 1 1 d U . .
H74 H 1.0259 0.4176 0.1577 0.033 Uiso 1 1 calc R . .
C75 C 0.96151(19) 0.5481(3) 0.12764(14) 0.0219(7) Uani 1 1 d U . .
H75 H 0.9899 0.5774 0.1035 0.026 Uiso 1 1 calc R . .
C80 C 0.95182(17) 0.8110(3) 0.10358(14) 0.0179(6) Uani 1 1 d U . .
C81 C 0.97885(19) 0.8332(3) 0.15874(14) 0.0215(7) Uani 1 1 d U . .
H81 H 0.9589 0.7979 0.1868 0.026 Uiso 1 1 calc R . .
C82 C 1.03480(19) 0.9065(3) 0.17278(15) 0.0239(7) Uani 1 1 d U . .
H82 H 1.0533 0.9205 0.2103 0.029 Uiso 1 1 calc R . .
C83 C 1.06362(19) 0.9592(3) 0.13194(16) 0.0252(8) Uani 1 1 d U . .
H83 H 1.1006 1.0116 0.1415 0.030 Uiso 1 1 calc R . .
C84 C 1.03829(19) 0.9354(3) 0.07705(15) 0.0240(7) Uani 1 1 d U . .
H84 H 1.0588 0.9702 0.0492 0.029 Uiso 1 1 calc R . .
C85 C 0.98284(18) 0.8605(3) 0.06262(14) 0.0204(7) Uani 1 1 d U . .
H85 H 0.9663 0.8433 0.0251 0.024 Uiso 1 1 calc R . .
C3S C 0.8071(4) 0.9361(8) 0.2636(3) 0.106(3) Uiso 1 1 d DU . .
H3S1 H 0.8099 1.0122 0.2484 0.159 Uiso 1 1 calc R . .
H3S2 H 0.8062 0.9417 0.3030 0.159 Uiso 1 1 calc R . .
H3S3 H 0.7647 0.8986 0.2452 0.159 Uiso 1 1 calc R . .
O3S O 0.8640(2) 0.8741(4) 0.25575(18) 0.0714(12) Uiso 1 1 d DU . .
H3S H 0.8986 0.8931 0.2791 0.107 Uiso 1 1 calc R . .
C1S C 0.8016(11) 0.1499(16) 0.3037(8) 0.085(6) Uiso 0.38 1 d PDU . .
H1S1 H 0.8050 0.1918 0.3382 0.127 Uiso 0.38 1 calc PR . .
H1S2 H 0.8456 0.1109 0.3027 0.127 Uiso 0.38 1 calc PR . .
H1S3 H 0.7641 0.0941 0.3010 0.127 Uiso 0.38 1 calc PR . .
O1S O 0.7873(10) 0.2267(16) 0.2588(7) 0.145(7) Uiso 0.38 1 d PDU . .
H1S H 0.7459 0.2188 0.2431 0.217 Uiso 0.38 1 calc PR . .

loop_
_atom_site_aniso_label
_atom_site_aniso_U_11
_atom_site_aniso_U_22
_atom_site_aniso_U_33
_atom_site_aniso_U_23
_atom_site_aniso_U_13
_atom_site_aniso_U_12
Pt1 0.01423(6) 0.01399(6) 0.01327(6) -0.00025(4) 0.00299(4) 0.00202(4)
Au1 0.01571(6) 0.01422(6) 0.01499(6) 0.00031(4) 0.00366(4) 0.00275(4)
P1S 0.0374(6) 0.0386(6) 0.0294(5) 0.0000(4) 0.0053(5) -0.0092(5)
P1 0.0153(4) 0.0141(4) 0.0142(4) -0.0004(3) 0.0030(3) 0.0028(3)
P2 0.0152(4) 0.0154(4) 0.0167(4) 0.0008(3) 0.0022(3) 0.0028(3)
P3 0.0210(4) 0.0181(4) 0.0146(4) -0.0014(3) 0.0040(3) 0.0037(3)
P4 0.0170(4) 0.0168(4) 0.0136(4) -0.0008(3) 0.0025(3) 0.0025(3)
Cl1 0.0216(4) 0.0190(4) 0.0190(4) 0.0002(3) 0.0047(3) -0.0016(3)
Cl2 0.0161(4) 0.0227(4) 0.0210(4) -0.0025(3) 0.0033(3) 0.0055(3)
Cl3 0.0257(4) 0.0187(4) 0.0267(4) 0.0009(3) 0.0054(3) 0.0082(3)
F1SA 0.082(11) 0.11(2) 0.066(16) 0.033(13) 0.001(14) 0.032(17)
F2SA 0.076(12) 0.10(2) 0.080(17) 0.056(15) 0.017(16) 0.021(16)
F4SA 0.11(2) 0.087(18) 0.071(17) -0.049(15) 0.028(15) -0.032(14)
F6SA 0.08(2) 0.083(17) 0.068(17) -0.039(14) 0.026(14) -0.014(12)
F1S 0.107(4) 0.146(6) 0.032(2) 0.003(3) -0.013(2) -0.074(4)
F2S 0.045(2) 0.114(4) 0.0324(18) 0.022(2) -0.0033(15) -0.029(2)
F4S 0.088(3) 0.036(2) 0.125(5) 0.002(2) -0.012(3) 0.002(2)
F6S 0.091(4) 0.048(2) 0.149(7) -0.015(3) 0.052(5) 0.000(2)
F5S 0.0589(19) 0.102(3) 0.0441(17) 0.0107(17) 0.0169(15) -0.0346(18)
F3S 0.0392(17) 0.083(2) 0.069(2) -0.0072(18) 0.0195(15) -0.0184(16)
C1 0.0175(16) 0.0143(15) 0.0176(15) 0.0007(11) 0.0021(12) 0.0026(12)
C2 0.0199(17) 0.0213(16) 0.0162(15) 0.0004(12) 0.0039(12) 0.0045(13)
C3 0.0182(16) 0.0206(16) 0.0182(15) -0.0009(12) 0.0028(12) 0.0022(13)
C4 0.0221(18) 0.0189(16) 0.0227(17) 0.0001(13) 0.0061(13) 0.0031(13)
C5 0.036(2) 0.0208(18) 0.031(2) 0.0061(15) 0.0100(16) 0.0042(15)
C6 0.034(2) 0.0236(19) 0.035(2) 0.0067(16) 0.0126(17) -0.0014(16)
C7 0.0246(19) 0.030(2) 0.035(2) 0.0069(16) 0.0106(16) 0.0018(15)
C8 0.0231(18) 0.0235(17) 0.0210(17) 0.0016(13) 0.0055(14) 0.0039(14)
C10 0.0172(16) 0.0153(15) 0.0150(14) 0.0011(11) 0.0016(12) 0.0022(12)
C11 0.0182(17) 0.0202(16) 0.0259(18) 0.0002(13) 0.0059(13) 0.0012(13)
C12 0.0251(18) 0.0199(17) 0.0279(18) 0.0022(14) 0.0047(14) -0.0018(14)
C13 0.0254(18) 0.0171(16) 0.0207(16) -0.0019(13) -0.0014(13) 0.0035(13)
C14 0.0224(17) 0.0180(16) 0.0212(16) -0.0014(13) 0.0036(13) 0.0065(13)
C15 0.0210(17) 0.0189(16) 0.0169(15) -0.0010(12) 0.0037(13) 0.0026(13)
C20 0.0228(17) 0.0164(15) 0.0159(15) -0.0006(12) 0.0063(12) 0.0057(12)
C21 0.0271(18) 0.0174(16) 0.0187(16) -0.0002(12) 0.0069(13) 0.0024(13)
C22 0.037(2) 0.0235(18) 0.0291(19) 0.0010(15) 0.0175(16) -0.0001(16)
C23 0.054(3) 0.0235(19) 0.0197(17) 0.0037(14) 0.0153(17) 0.0091(17)
C24 0.043(2) 0.029(2) 0.0167(16) -0.0006(14) 0.0050(15) 0.0148(17)
C25 0.0290(19) 0.0258(18) 0.0168(16) -0.0027(13) 0.0030(14) 0.0050(15)
C30 0.0226(17) 0.0169(16) 0.0165(15) 0.0016(12) 0.0043(12) 0.0064(12)
C31 0.0234(18) 0.0246(18) 0.0191(16) 0.0013(13) 0.0040(13) 0.0018(14)
C32 0.038(2) 0.028(2) 0.0260(19) 0.0060(15) 0.0081(16) -0.0006(16)
C33 0.043(2) 0.031(2) 0.0177(17) 0.0071(15) 0.0014(16) 0.0071(17)
C34 0.041(2) 0.031(2) 0.0206(18) 0.0000(15) -0.0035(16) 0.0043(17)
C35 0.0253(19) 0.0247(18) 0.0213(17) 0.0005(13) 0.0003(14) 0.0029(14)
C40 0.0134(15) 0.0193(16) 0.0219(16) -0.0010(12) 0.0022(12) 0.0016(12)
C41 0.026(2) 0.0214(18) 0.036(2) 0.0045(15) 0.0104(16) 0.0049(14)
C42 0.029(2) 0.028(2) 0.048(3) 0.0063(17) 0.0181(18) 0.0015(16)
C43 0.026(2) 0.034(2) 0.040(2) 0.0016(17) 0.0175(17) 0.0036(16)
C44 0.0231(19) 0.033(2) 0.037(2) -0.0024(16) 0.0104(16) 0.0076(16)
C45 0.0226(18) 0.0229(18) 0.0278(19) 0.0032(14) 0.0061(14) 0.0055(14)
C50 0.0292(19) 0.0264(18) 0.0183(16) 0.0026(13) 0.0076(14) 0.0134(14)
C51 0.039(2) 0.031(2) 0.029(2) -0.0018(16) 0.0091(17) 0.0143(17)
C52 0.056(3) 0.042(2) 0.030(2) 0.0000(18) 0.016(2) 0.027(2)
C53 0.051(3) 0.051(3) 0.036(2) 0.014(2) 0.025(2) 0.029(2)
C54 0.040(3) 0.054(3) 0.047(3) 0.015(2) 0.026(2) 0.013(2)
C55 0.033(2) 0.032(2) 0.040(2) 0.0018(17) 0.0150(18) 0.0079(17)
C60 0.0244(18) 0.0157(15) 0.0196(16) -0.0044(12) 0.0041(13) 0.0032(13)
C61 0.032(2) 0.0185(17) 0.0222(17) -0.0064(13) 0.0011(14) 0.0044(14)
C62 0.036(2) 0.0235(19) 0.0276(19) -0.0081(15) -0.0040(16) 0.0030(16)
C63 0.030(2) 0.0200(18) 0.036(2) -0.0050(15) 0.0025(16) -0.0001(15)
C64 0.028(2) 0.0219(18) 0.0286(19) -0.0020(14) 0.0070(15) -0.0006(14)
C65 0.0257(18) 0.0204(17) 0.0197(16) -0.0048(13) 0.0045(14) 0.0021(13)
C70 0.0184(16) 0.0172(15) 0.0165(15) -0.0005(12) -0.0015(12) 0.0008(12)
C71 0.028(2) 0.0284(19) 0.0249(18) 0.0041(14) 0.0067(15) 0.0057(15)
C72 0.043(2) 0.027(2) 0.0247(19) 0.0067(15) 0.0064(17) 0.0003(17)
C73 0.043(2) 0.0182(17) 0.0227(18) 0.0014(13) -0.0022(16) 0.0034(15)
C74 0.029(2) 0.0186(17) 0.032(2) -0.0039(14) -0.0046(15) 0.0036(14)
C75 0.0218(17) 0.0214(17) 0.0205(16) -0.0035(13) -0.0022(13) 0.0018(13)
C80 0.0162(16) 0.0177(16) 0.0190(15) 0.0000(12) 0.0008(12) 0.0041(12)
C81 0.0242(18) 0.0217(17) 0.0183(16) -0.0021(13) 0.0028(13) 0.0040(13)
C82 0.0230(18) 0.0234(18) 0.0233(17) -0.0084(13) -0.0014(14) 0.0040(14)
C83 0.0197(18) 0.0181(17) 0.036(2) -0.0068(14) 0.0004(15) 0.0010(13)
C84 0.0239(18) 0.0186(17) 0.0293(18) 0.0015(14) 0.0045(15) 0.0018(13)
C85 0.0209(17) 0.0191(16) 0.0206(16) -0.0010(13) 0.0021(13) 0.0027(13)

loop_
_atom_type_symbol
_atom_type_description
_atom_type_scat_dispersion_real
_atom_type_scat_dispersion_imag
_atom_type_scat_source
C C 0.0033 0.0016 'International Tables Vol C Tables 4.2.6.8 and 6.1.1.4'
H H 0.0000 0.0000 'International Tables Vol C Tables 4.2.6.8 and 6.1.1.4'
O O 0.0106 0.0060 'International Tables Vol C Tables 4.2.6.8 and 6.1.1.4'
F F 0.0171 0.0103 'International Tables Vol C Tables 4.2.6.8 and 6.1.1.4'
P P 0.1023 0.0942 'International Tables Vol C Tables 4.2.6.8 and 6.1.1.4'
Cl Cl 0.1484 0.1585 'International Tables Vol C Tables 4.2.6.8 and 6.1.1.4'
Pt Pt -1.7033 8.3905 'International Tables Vol C Tables 4.2.6.8 and 6.1.1.4'
Au Au -2.0133 8.8022 'International Tables Vol C Tables 4.2.6.8 and 6.1.1.4'

loop_
_geom_angle_atom_site_label_1
_geom_angle_atom_site_label_2
_geom_angle_atom_site_label_3
_geom_angle
C3 Pt1 P4 84.20(9)
C3 Pt1 P1 85.33(9)
P4 Pt1 P1 167.92(3)
C3 Pt1 Cl2 98.49(10)
P4 Pt1 Cl2 86.54(3)
P1 Pt1 Cl2 89.07(3)
C3 Pt1 Cl1 169.88(10)
P4 Pt1 Cl1 98.01(3)
P1 Pt1 Cl1 93.34(3)
Cl2 Pt1 Cl1 91.51(3)
C3 Pt1 Au1 98.86(9)
P4 Pt1 Au1 94.34(2)
P1 Pt1 Au1 93.20(2)
Cl2 Pt1 Au1 162.63(2)
Cl1 Pt1 Au1 71.17(2)
P2 Au1 P3 162.65(3)
P2 Au1 Cl3 89.51(3)
P3 Au1 Cl3 87.69(3)
P2 Au1 Pt1 94.28(2)
P3 Au1 Pt1 93.72(2)
Cl3 Au1 Pt1 161.75(2)
F2SA P1S F6SA 82(2)
F2SA P1S F4S 137.7(19)
F6SA P1S F4S 139.5(18)
F2SA P1S F1SA 172(2)
F6SA P1S F1SA 91(2)
F4S P1S F1SA 49.5(17)
F2SA P1S F2S 47.1(19)
F6SA P1S F2S 128.5(17)
F4S P1S F2S 90.6(3)
F1SA P1S F2S 140.0(17)
F2SA P1S F1S 132.7(19)
F6SA P1S F1S 51.0(16)
F4S P1S F1S 89.6(3)
F2S P1S F1S 179.0(3)
F2SA P1S F3S 88.0(12)
F6SA P1S F3S 96.8(13)
F4S P1S F3S 91.8(3)
F1SA P1S F3S 87.7(13)
F2S P1S F3S 90.92(18)
F1S P1S F3S 90.0(2)
F4S P1S F6S 177.8(3)
F1SA P1S F6S 129.2(17)
F2S P1S F6S 90.8(3)
F1S P1S F6S 89.0(4)
F3S P1S F6S 89.9(2)
F2SA P1S F5S 92.6(12)
F6SA P1S F5S 84.6(13)
F4S P1S F5S 86.8(3)
F1SA P1S F5S 91.8(13)
F2S P1S F5S 88.48(18)
F1S P1S F5S 90.6(2)
F3S P1S F5S 178.5(2)
F6S P1S F5S 91.5(2)
F2SA P1S F4SA 98(2)
F6SA P1S F4SA 180(2)
F1SA P1S F4SA 89(2)
F2S P1S F4SA 51.3(16)
F1S P1S F4SA 129.1(16)
F3S P1S F4SA 83.1(11)
F6S P1S F4SA 141.1(16)
F5S P1S F4SA 95.4(11)
C10 P1 C1 103.38(15)
C10 P1 C20 103.69(15)
C1 P1 C20 107.01(15)
C10 P1 Pt1 115.75(11)
C1 P1 Pt1 107.36(11)
C20 P1 Pt1 118.39(12)
C40 P2 C30 109.09(16)
C40 P2 C1 106.57(16)
C30 P2 C1 107.98(15)
C40 P2 Au1 106.09(11)
C30 P2 Au1 114.26(12)
C1 P2 Au1 112.53(11)
C60 P3 C50 109.18(17)
C60 P3 C2 108.93(16)
C50 P3 C2 103.59(16)
C60 P3 Au1 116.75(11)
C50 P3 Au1 108.73(13)
C2 P3 Au1 108.86(11)
C70 P4 C80 102.18(15)
C70 P4 C2 104.76(16)
C80 P4 C2 103.14(16)
C70 P4 Pt1 113.60(11)
C80 P4 Pt1 122.04(11)
C2 P4 Pt1 109.42(11)
P2 C1 P1 110.55(17)
P3 C2 P4 109.56(17)
C8 C3 C4 117.4(3)
C8 C3 Pt1 120.9(3)
C4 C3 Pt1 121.6(3)
C5 C4 C3 120.3(3)
C6 C5 C4 121.7(4)
C5 C6 C7 118.8(4)
C8 C7 C6 120.0(4)
C7 C8 C3 121.8(3)
C11 C10 C15 119.5(3)
C11 C10 P1 122.2(3)
C15 C10 P1 118.2(3)
C10 C11 C12 120.2(3)
C13 C12 C11 120.0(3)
C12 C13 C14 120.2(3)
C13 C14 C15 120.0(3)
C14 C15 C10 120.0(3)
C21 C20 C25 119.8(3)
C21 C20 P1 121.0(3)
C25 C20 P1 119.2(3)
C22 C21 C20 119.4(3)
C23 C22 C21 120.7(4)
C24 C23 C22 119.6(3)
C23 C24 C25 120.8(4)
C24 C25 C20 119.6(4)
C31 C30 C35 121.1(3)
C31 C30 P2 118.8(3)
C35 C30 P2 120.0(3)
C30 C31 C32 118.9(3)
C33 C32 C31 120.3(4)
C34 C33 C32 120.5(4)
C33 C34 C35 120.9(4)
C34 C35 C30 118.3(4)
C45 C40 C41 118.9(3)
C45 C40 P2 119.0(3)
C41 C40 P2 121.5(3)
C42 C41 C40 120.3(3)
C43 C42 C41 120.1(4)
C42 C43 C44 120.4(4)
C43 C44 C45 120.3(4)
C44 C45 C40 120.0(3)
C51 C50 C55 119.4(4)
C51 C50 P3 122.2(3)
C55 C50 P3 118.4(3)
C50 C51 C52 119.8(4)
C53 C52 C51 120.2(4)
C52 C53 C54 121.0(4)
C53 C54 C55 119.0(5)
C54 C55 C50 120.7(4)
C65 C60 C61 119.6(3)
C65 C60 P3 120.1(3)
C61 C60 P3 120.3(3)
C62 C61 C60 119.9(4)
C61 C62 C63 120.7(4)
C62 C63 C64 119.7(4)
C63 C64 C65 119.9(4)
C64 C65 C60 120.1(3)
C71 C70 C75 119.8(3)
C71 C70 P4 122.1(3)
C75 C70 P4 118.1(3)
C70 C71 C72 119.7(4)
C73 C72 C71 120.4(4)
C72 C73 C74 120.3(3)
C73 C74 C75 120.0(4)
C70 C75 C74 119.8(4)
C85 C80 C81 119.4(3)
C85 C80 P4 123.3(3)
C81 C80 P4 117.2(3)
C82 C81 C80 120.4(3)
C83 C82 C81 120.0(3)
C82 C83 C84 120.0(3)
C83 C84 C85 120.4(3)
C84 C85 C80 119.7(3)

loop_
_geom_bond_atom_site_label_1
_geom_bond_atom_site_label_2
_geom_bond_distance
Pt1 C3 2.065(3)
Pt1 P4 2.3701(9)
Pt1 P1 2.3758(8)
Pt1 Cl2 2.3969(8)
Pt1 Cl1 2.4502(8)
Pt1 Au1 2.6458(3)
Au1 P2 2.3263(9)
Au1 P3 2.3403(9)
Au1 Cl3 2.3908(8)
P1S F2SA 1.52(3)
P1S F6SA 1.55(3)
P1S F4S 1.570(4)
P1S F1SA 1.58(3)
P1S F2S 1.583(3)
P1S F1S 1.585(4)
P1S F3S 1.593(3)
P1S F6S 1.595(5)
P1S F5S 1.603(3)
P1S F4SA 1.62(3)
P1 C10 1.820(3)
P1 C1 1.821(3)
P1 C20 1.825(3)
P2 C40 1.800(3)
P2 C30 1.807(3)
P2 C1 1.817(3)
P3 C60 1.803(4)
P3 C50 1.814(4)
P3 C2 1.822(3)
P4 C70 1.820(3)
P4 C80 1.820(4)
P4 C2 1.832(3)
C3 C8 1.405(5)
C3 C4 1.407(5)
C4 C5 1.390(5)
C5 C6 1.384(6)
C6 C7 1.395(5)
C7 C8 1.391(5)
C10 C11 1.388(5)
C10 C15 1.401(5)
C11 C12 1.394(5)
C12 C13 1.383(5)
C13 C14 1.389(5)
C14 C15 1.389(5)
C20 C21 1.393(5)
C20 C25 1.402(5)
C21 C22 1.393(5)
C22 C23 1.389(6)
C23 C24 1.379(6)
C24 C25 1.387(5)
C30 C31 1.387(5)
C30 C35 1.402(5)
C31 C32 1.396(5)
C32 C33 1.375(5)
C33 C34 1.375(6)
C34 C35 1.389(5)
C40 C45 1.402(5)
C40 C41 1.408(5)
C41 C42 1.385(5)
C42 C43 1.384(5)
C43 C44 1.385(6)
C44 C45 1.390(5)
C50 C51 1.390(5)
C50 C55 1.398(6)
C51 C52 1.399(6)
C52 C53 1.377(7)
C53 C54 1.386(7)
C54 C55 1.397(6)
C60 C65 1.397(5)
C60 C61 1.399(5)
C61 C62 1.384(6)
C62 C63 1.390(6)
C63 C64 1.394(5)
C64 C65 1.396(5)
C70 C71 1.395(5)
C70 C75 1.395(5)
C71 C72 1.398(5)
C72 C73 1.377(6)
C73 C74 1.386(6)
C74 C75 1.399(5)
C80 C85 1.398(5)
C80 C81 1.400(5)
C81 C82 1.391(5)
C82 C83 1.388(5)
C83 C84 1.391(5)
C84 C85 1.396(5)
C3S O3S 1.374(8)
C1S O1S 1.423(16)
